data_2312756
loop_
_publ_author_name
'Wu, Jin Tao'
'Song, Li'
'Xu, Wen Ze'
'Wei, Xin Yu'
'Zhang, Yu Xin'
'Zhang, Ying Ying'
'Du, Xin Yang'
'Chai, Wen Xiang'

_publ_section_title
;
 A luminescent Cu<sub>2</sub>I<sub>2</sub>P<sub>2</sub>S<sub>2</sub>-type
 binuclear complex and its fluorescence sensing for pyridine.
;
_journal_coeditor_code SON3001
_journal_issue 'Pt 9'
_journal_name_full 'Acta crystallographica. Section C, Structural chemistry'
_journal_page_first 538
_journal_page_last 544
_journal_paper_doi 10.1107/S2053229624006983
_journal_volume 80
_journal_year 2024
_chemical_formula_iupac '[Cu2 I2 (C H4 N2 S1)2 (C18 H15 P)2]'
_chemical_formula_moiety 'C38 H38 Cu2 I2 N4 P2 S2'
_chemical_formula_sum 'C38 H38 Cu2 I2 N4 P2 S2'
_chemical_formula_weight 1057.66
_chemical_name_systematic
;
Di-\m-iodido-bis[(thiourea-\k<i>S</i>)(triphenylphosphine-\k<i>P</i>)copper(I)]
;
_space_group_crystal_system triclinic
_space_group_IT_number 2
_space_group_name_Hall '-P 1'
_space_group_name_H-M_alt 'P -1'
_atom_sites_solution_hydrogens mixed
_atom_sites_solution_primary direct
_audit_creation_method
;
Olex2 1.5
(compiled 2021.08.20 svn.r13c46975 for OlexSys, GUI svn.r6392)
;
_cell_angle_alpha 89.212(4)
_cell_angle_beta 72.987(4)
_cell_angle_gamma 64.826(3)
_cell_formula_units_Z 1
_cell_length_a 8.7405(8)
_cell_length_b 9.3363(9)
_cell_length_c 14.3558(13)
_cell_measurement_reflns_used 9860
_cell_measurement_temperature 170(2)
_cell_measurement_theta_max 27.14
_cell_measurement_theta_min 2.43
_cell_volume 1005.50(17)
_computing_cell_refinement
;
SAINT (Bruker, 2016)
;
_computing_data_collection
;
APEX2 (Bruker, 2016)
;
_computing_data_reduction
;
SAINT (Bruker, 2016)
;
_computing_molecular_graphics
;
OLEX2 (Dolomanov <i>et al.</i>,  2009)
;
_computing_publication_material
;
OLEX2 (Dolomanov <i>et al.</i>,  2009)
;
_computing_structure_refinement
;
SHELXL2018 (Sheldrick, 2015)
;
_computing_structure_solution
;
SHELXS (Sheldrick, 2008)
;
_diffrn_ambient_temperature 170(2)
_diffrn_measured_fraction_theta_full 0.998
_diffrn_measured_fraction_theta_max 0.998
_diffrn_measurement_device_type 'Bruker APEXII CCD'
_diffrn_measurement_method '\f and \w scans'
_diffrn_radiation_type MoK\a
_diffrn_radiation_wavelength 0.71073
_diffrn_reflns_av_R_equivalents 0.0516
_diffrn_reflns_av_unetI/netI 0.0411
_diffrn_reflns_limit_h_max 10
_diffrn_reflns_limit_h_min -9
_diffrn_reflns_limit_k_max 11
_diffrn_reflns_limit_k_min -11
_diffrn_reflns_limit_l_max 17
_diffrn_reflns_limit_l_min -17
_diffrn_reflns_number 17531
_diffrn_reflns_theta_full 25.242
_diffrn_reflns_theta_max 25.987
_diffrn_reflns_theta_min 2.430
_diffrn_source_current 1.4
_diffrn_source_power 0.07
_diffrn_source_voltage 50.0
_diffrn_standards_number 0
_exptl_absorpt_coefficient_mu 2.809
_exptl_absorpt_correction_T_max 0.7455
_exptl_absorpt_correction_T_min 0.4225
_exptl_absorpt_correction_type multi-scan
_exptl_absorpt_process_details
;
(SADABS; Bruker, 2016)
;
_exptl_crystal_colour colourless
_exptl_crystal_density_diffrn 1.747
_exptl_crystal_description block
_exptl_crystal_F_000 520
_exptl_crystal_size_max 0.49
_exptl_crystal_size_mid 0.29
_exptl_crystal_size_min 0.23
_refine_diff_density_max 2.319
_refine_diff_density_min -1.763
_refine_ls_extinction_method none
_refine_ls_goodness_of_fit_ref 1.075
_refine_ls_hydrogen_treatment constr
_refine_ls_matrix_type full
_refine_ls_number_parameters 230
_refine_ls_number_reflns 3947
_refine_ls_number_restraints 6
_refine_ls_restrained_S_all 1.090
_refine_ls_R_factor_all 0.0431
_refine_ls_R_factor_gt 0.0407
_refine_ls_shift/su_max 0.001
_refine_ls_shift/su_mean 0.000
_refine_ls_structure_factor_coef Fsqd
_refine_ls_weighting_details 'w=1/[\s^2^(Fo^2^)+(0.0350P)^2^+4.5581P] where P=(Fo^2^+2Fc^2^)/3'
_refine_ls_weighting_scheme calc
_refine_ls_wR_factor_gt 0.1035
_refine_ls_wR_factor_ref 0.1049
_reflns_number_gt 3709
_reflns_number_total 3947
_reflns_threshold_expression 'I > 2\s(I)'
_cod_data_source_file son3001sup1.cif
_cod_data_source_block I
_cod_original_cell_volume 1005.50(16)
_cod_database_code 2312756
_shelx_space_group_comment
;
The symmetry employed for this shelxl refinement is uniquely defined
by the following loop, which should always be used as a source of
symmetry information in preference to the above space-group names.
They are only intended as comments.
;
_shelx_estimated_absorpt_t_min 0.340
_shelx_estimated_absorpt_t_max 0.564

loop_
_space_group_symop_operation_xyz
'x, y, z'
'-x, -y, -z'

loop_
_atom_site_type_symbol
_atom_site_label
_atom_site_fract_x
_atom_site_fract_y
_atom_site_fract_z
_atom_site_U_iso_or_equiv
_atom_site_adp_type
_atom_site_calc_flag
_atom_site_occupancy
_atom_site_disorder_assembly
_atom_site_disorder_group
I I1 1.89594(4) -1.67987(4) 0.53274(2) 0.03301(12) Uani d 1 . .
Cu Cu1 2.14519(7) -1.60348(7) 0.41096(4) 0.02722(15) Uani d 1 . .
S S1A 2.3792(4) -1.8210(4) 0.4361(3) 0.0269(9) Uani d 0.579(15) A 1
P P1 2.12866(14) -1.62692(12) 0.25878(7) 0.0191(2) Uani d 1 . .
N N2A 2.7090(10) -1.9137(9) 0.4251(6) 0.0269(9) Uani d 0.579(15) A 1
H H2AA 2.802733 -1.894665 0.413626 0.032 Uiso calc 0.579(15) A 1
H H2AB 2.717488 -2.008669 0.438245 0.032 Uiso calc 0.579(15) A 1
N N1A 2.5694(9) -1.6568(8) 0.4005(7) 0.0269(9) Uani d 0.579(15) A 1
H H1AA 2.671431 -1.679966 0.354259 0.032 Uiso d 0.579(15) A 1
H H1AB 2.480732 -1.595508 0.379292 0.032 Uiso d 0.579(15) A 1
C C13 2.3362(6) -1.6591(5) 0.1645(3) 0.0219(8) Uani d 1 . .
C C19A 2.5542(11) -1.7988(9) 0.4227(8) 0.0269(9) Uani d 0.579(15) A 1
C C1 2.0928(6) -1.7995(5) 0.2332(3) 0.0212(8) Uani d 1 . .
C C6 2.1924(6) -1.9419(5) 0.2644(3) 0.0268(9) Uani d 1 . .
H H6 2.277435 -1.946584 0.294528 0.032 Uiso calc 1 . .
C C7 1.9588(6) -1.4609(5) 0.2233(3) 0.0214(8) Uani d 1 . .
C C12 1.9797(6) -1.4258(5) 0.1265(3) 0.0250(9) Uani d 1 . .
H H12 2.085452 -1.491225 0.075253 0.030 Uiso calc 1 . .
C C2 1.9682(7) -1.7954(6) 0.1899(4) 0.0337(11) Uani d 1 . .
H H2 1.900144 -1.699698 0.167849 0.040 Uiso calc 1 . .
C C8 1.8019(6) -1.3644(6) 0.2966(3) 0.0319(10) Uani d 1 . .
H H8 1.786686 -1.386451 0.362664 0.038 Uiso calc 1 . .
C C14 2.4228(6) -1.7786(6) 0.0837(3) 0.0284(9) Uani d 1 . .
H H14 2.371505 -1.846827 0.074776 0.034 Uiso calc 1 . .
C C18 2.4141(6) -1.5605(6) 0.1755(4) 0.0296(10) Uani d 1 . .
H H18 2.357487 -1.479575 0.230142 0.035 Uiso calc 1 . .
C C5 2.1671(7) -2.0770(6) 0.2514(3) 0.0322(10) Uani d 1 . .
H H5 2.237676 -2.174324 0.270900 0.039 Uiso calc 1 . .
C C4 2.0408(8) -2.0701(6) 0.2104(4) 0.0388(12) Uani d 1 . .
H H4 2.021077 -2.161495 0.204143 0.047 Uiso calc 1 . .
C C17 2.5740(7) -1.5791(6) 0.1074(4) 0.0354(11) Uani d 1 . .
H H17 2.625099 -1.509871 0.114788 0.043 Uiso calc 1 . .
C C10 1.6897(7) -1.2014(6) 0.1795(4) 0.0383(12) Uani d 1 . .
H H10 1.598134 -1.112909 0.164460 0.046 Uiso calc 1 . .
C C16 2.6582(7) -1.6994(6) 0.0288(4) 0.0368(11) Uani d 1 . .
H H16 2.768594 -1.714044 -0.017190 0.044 Uiso calc 1 . .
C C11 1.8462(7) -1.2956(6) 0.1054(4) 0.0325(10) Uani d 1 . .
H H11 1.861817 -1.270655 0.039865 0.039 Uiso calc 1 . .
C C3 1.9424(8) -1.9309(7) 0.1785(4) 0.0419(13) Uani d 1 . .
H H3 1.857192 -1.927253 0.148762 0.050 Uiso calc 1 . .
C C15 2.5825(7) -1.7973(6) 0.0171(4) 0.0363(11) Uani d 1 . .
H H15 2.640540 -1.878729 -0.037348 0.044 Uiso calc 1 . .
C C9 1.6669(7) -1.2361(6) 0.2747(4) 0.0414(13) Uani d 1 . .
H H9 1.559164 -1.172396 0.325239 0.050 Uiso calc 1 . .
S S1B 2.4207(13) -1.7895(11) 0.4153(6) 0.067(2) Uani d 0.421(15) A 2
C C19B 2.589(2) -1.7827(19) 0.4257(15) 0.067(2) Uani d 0.421(15) A 2
N N2B 2.723(2) -1.906(2) 0.4477(12) 0.067(2) Uani d 0.421(15) A 2
H H2BA 2.788908 -1.871994 0.470306 0.080 Uiso d 0.421(15) A 2
H H2BB 2.681590 -1.958857 0.493506 0.080 Uiso d 0.421(15) A 2
N N1B 2.583(2) -1.6260(17) 0.4327(11) 0.067(2) Uani d 0.421(15) A 2
H H1BA 2.548541 -1.574358 0.382895 0.080 Uiso d 0.421(15) A 2
H H1BB 2.693817 -1.636700 0.427860 0.080 Uiso d 0.421(15) A 2

loop_
_atom_site_aniso_label
_atom_site_aniso_U_11
_atom_site_aniso_U_22
_atom_site_aniso_U_33
_atom_site_aniso_U_12
_atom_site_aniso_U_13
_atom_site_aniso_U_23
I1 0.0382(2) 0.02971(18) 0.02997(18) -0.01769(14) -0.00495(13) 0.00112(12)
Cu1 0.0290(3) 0.0319(3) 0.0219(3) -0.0123(2) -0.0112(2) 0.0015(2)
S1A 0.0208(12) 0.0247(12) 0.0410(15) -0.0115(8) -0.0157(9) 0.0070(8)
P1 0.0200(5) 0.0186(5) 0.0181(5) -0.0076(4) -0.0063(4) 0.0001(4)
N2A 0.0208(12) 0.0247(12) 0.0410(15) -0.0115(8) -0.0157(9) 0.0070(8)
N1A 0.0208(12) 0.0247(12) 0.0410(15) -0.0115(8) -0.0157(9) 0.0070(8)
C13 0.022(2) 0.0209(19) 0.0211(19) -0.0070(16) -0.0076(16) 0.0035(16)
C19A 0.0208(12) 0.0247(12) 0.0410(15) -0.0115(8) -0.0157(9) 0.0070(8)
C1 0.024(2) 0.0196(19) 0.0196(19) -0.0105(17) -0.0043(16) -0.0008(15)
C6 0.030(2) 0.024(2) 0.025(2) -0.0106(18) -0.0080(18) 0.0015(17)
C7 0.022(2) 0.0198(19) 0.023(2) -0.0092(17) -0.0088(17) 0.0011(16)
C12 0.028(2) 0.023(2) 0.025(2) -0.0110(18) -0.0089(18) -0.0004(16)
C2 0.038(3) 0.029(2) 0.044(3) -0.018(2) -0.023(2) 0.008(2)
C8 0.028(2) 0.034(2) 0.025(2) -0.006(2) -0.0074(19) -0.0004(19)
C14 0.031(2) 0.029(2) 0.026(2) -0.0142(19) -0.0073(19) -0.0005(18)
C18 0.029(2) 0.028(2) 0.033(2) -0.0129(19) -0.0090(19) 0.0016(19)
C5 0.042(3) 0.022(2) 0.028(2) -0.013(2) -0.005(2) 0.0025(17)
C4 0.050(3) 0.032(3) 0.040(3) -0.029(2) -0.005(2) 0.000(2)
C17 0.033(3) 0.039(3) 0.045(3) -0.022(2) -0.016(2) 0.013(2)
C10 0.034(3) 0.029(2) 0.047(3) -0.003(2) -0.023(2) 0.004(2)
C16 0.027(2) 0.043(3) 0.035(3) -0.016(2) -0.003(2) 0.009(2)
C11 0.038(3) 0.033(2) 0.033(2) -0.016(2) -0.021(2) 0.009(2)
C3 0.048(3) 0.043(3) 0.056(3) -0.031(3) -0.029(3) 0.009(3)
C15 0.033(3) 0.040(3) 0.026(2) -0.014(2) 0.001(2) -0.004(2)
C9 0.029(3) 0.038(3) 0.039(3) 0.002(2) -0.011(2) -0.004(2)
S1B 0.061(4) 0.065(3) 0.049(3) 0.004(3) -0.032(2) -0.010(2)
C19B 0.061(4) 0.065(3) 0.049(3) 0.004(3) -0.032(2) -0.010(2)
N2B 0.061(4) 0.065(3) 0.049(3) 0.004(3) -0.032(2) -0.010(2)
N1B 0.061(4) 0.065(3) 0.049(3) 0.004(3) -0.032(2) -0.010(2)

loop_
_atom_type_symbol
_atom_type_description
_atom_type_scat_dispersion_real
_atom_type_scat_dispersion_imag
_atom_type_scat_source
C C 0.0033 0.0016 'International Tables Vol C Tables 4.2.6.8 and 6.1.1.4'
H H 0.0000 0.0000 'International Tables Vol C Tables 4.2.6.8 and 6.1.1.4'
Cu Cu 0.3201 1.2651 'International Tables Vol C Tables 4.2.6.8 and 6.1.1.4'
I I -0.4742 1.8119 'International Tables Vol C Tables 4.2.6.8 and 6.1.1.4'
N N 0.0061 0.0033 'International Tables Vol C Tables 4.2.6.8 and 6.1.1.4'
P P 0.1023 0.0942 'International Tables Vol C Tables 4.2.6.8 and 6.1.1.4'
S S 0.1246 0.1234 'International Tables Vol C Tables 4.2.6.8 and 6.1.1.4'

loop_
_geom_angle_atom_site_label_1
_geom_angle_atom_site_label_2
_geom_angle_atom_site_label_3
_geom_angle_site_symmetry_1
_geom_angle_site_symmetry_3
_geom_angle
_geom_angle_publ_flag
Cu1 I1 Cu1 2_926 . 67.89(2) ?
I1 Cu1 I1 2_926 . 112.11(2) ?
I1 Cu1 Cu1 2_926 2_926 57.58(2) ?
I1 Cu1 Cu1 . 2_926 54.53(2) ?
S1A Cu1 I1 . 2_926 117.28(8) ?
S1A Cu1 I1 . . 93.22(9) ?
S1A Cu1 Cu1 . 2_926 117.01(11) ?
P1 Cu1 I1 . 2_926 113.05(3) ?
P1 Cu1 I1 . . 106.81(4) ?
P1 Cu1 Cu1 . 2_926 127.42(4) ?
P1 Cu1 S1A . . 112.28(11) ?
P1 Cu1 S1B . . 109.21(15) ?
S1B Cu1 I1 . . 107.3(4) ?
S1B Cu1 Cu1 . 2_926 123.05(16) ?
C19A S1A Cu1 . . 115.1(3) ?
C13 P1 Cu1 . . 111.75(15) ?
C13 P1 C1 . . 104.43(19) ?
C13 P1 C7 . . 103.78(19) ?
C1 P1 Cu1 . . 112.80(14) ?
C7 P1 Cu1 . . 118.44(14) ?
C7 P1 C1 . . 104.3(2) ?
H2AA N2A H2AB . . 120.0 ?
C19A N2A H2AA . . 120.0 ?
C19A N2A H2AB . . 120.0 ?
H1AA N1A H1AB . . 109.3 ?
C19A N1A H1AA . . 109.5 ?
C19A N1A H1AB . . 108.8 ?
C14 C13 P1 . . 124.0(3) ?
C18 C13 P1 . . 117.3(3) ?
C18 C13 C14 . . 118.6(4) ?
N2A C19A S1A . . 124.8(6) ?
N2A C19A N1A . . 110.9(7) ?
N1A C19A S1A . . 124.2(6) ?
C6 C1 P1 . . 116.7(3) ?
C2 C1 P1 . . 124.5(3) ?
C2 C1 C6 . . 118.8(4) ?
C1 C6 H6 . . 119.9 ?
C5 C6 C1 . . 120.2(4) ?
C5 C6 H6 . . 119.9 ?
C12 C7 P1 . . 123.3(3) ?
C8 C7 P1 . . 117.9(3) ?
C8 C7 C12 . . 118.8(4) ?
C7 C12 H12 . . 120.0 ?
C11 C12 C7 . . 120.0(4) ?
C11 C12 H12 . . 120.0 ?
C1 C2 H2 . . 119.7 ?
C1 C2 C3 . . 120.5(5) ?
C3 C2 H2 . . 119.7 ?
C7 C8 H8 . . 119.6 ?
C7 C8 C9 . . 120.9(4) ?
C9 C8 H8 . . 119.6 ?
C13 C14 H14 . . 119.9 ?
C15 C14 C13 . . 120.2(5) ?
C15 C14 H14 . . 119.9 ?
C13 C18 H18 . . 119.6 ?
C13 C18 C17 . . 120.8(4) ?
C17 C18 H18 . . 119.6 ?
C6 C5 H5 . . 119.8 ?
C4 C5 C6 . . 120.3(5) ?
C4 C5 H5 . . 119.8 ?
C5 C4 H4 . . 119.9 ?
C5 C4 C3 . . 120.2(5) ?
C3 C4 H4 . . 119.9 ?
C18 C17 H17 . . 120.3 ?
C16 C17 C18 . . 119.5(5) ?
C16 C17 H17 . . 120.3 ?
C11 C10 H10 . . 120.0 ?
C9 C10 H10 . . 120.0 ?
C9 C10 C11 . . 120.1(4) ?
C17 C16 H16 . . 119.9 ?
C15 C16 C17 . . 120.2(5) ?
C15 C16 H16 . . 119.9 ?
C12 C11 C10 . . 120.3(4) ?
C12 C11 H11 . . 119.8 ?
C10 C11 H11 . . 119.8 ?
C2 C3 H3 . . 120.0 ?
C4 C3 C2 . . 120.0(5) ?
C4 C3 H3 . . 120.0 ?
C14 C15 H15 . . 119.7 ?
C16 C15 C14 . . 120.7(5) ?
C16 C15 H15 . . 119.7 ?
C8 C9 H9 . . 120.1 ?
C10 C9 C8 . . 119.8(5) ?
C10 C9 H9 . . 120.1 ?
C19B S1B Cu1 . . 135.4(7) ?
N2B C19B S1B . . 124.5(13) ?
N2B C19B N1B . . 117.8(13) ?
N1B C19B S1B . . 116.4(10) ?
C19B N2B H2BA . . 111.4 ?
C19B N2B H2BB . . 112.1 ?
H2BA N2B H2BB . . 107.6 ?
C19B N1B H1BA . . 109.3 ?
C19B N1B H1BB . . 109.1 ?
H1BA N1B H1BB . . 109.5 ?

loop_
_geom_bond_atom_site_label_1
_geom_bond_atom_site_label_2
_geom_bond_site_symmetry_2
_geom_bond_distance
_geom_bond_publ_flag
I1 Cu1 2_926 2.6192(7) ?
I1 Cu1 . 2.7147(7) ?
Cu1 Cu1 2_926 2.9794(11) ?
Cu1 S1A . 2.306(3) ?
Cu1 P1 . 2.2509(12) ?
Cu1 S1B . 2.313(6) ?
S1A C19A . 1.586(7) ?
P1 C13 . 1.823(4) ?
P1 C1 . 1.828(4) ?
P1 C7 . 1.824(4) ?
N2A H2AA . 0.8800 ?
N2A H2AB . 0.8800 ?
N2A C19A . 1.332(9) ?
N1A H1AA . 0.8814 ?
N1A H1AB . 0.8815 ?
N1A C19A . 1.411(9) ?
C13 C14 . 1.402(6) ?
C13 C18 . 1.391(6) ?
C1 C6 . 1.398(6) ?
C1 C2 . 1.391(7) ?
C6 H6 . 0.9500 ?
C6 C5 . 1.393(7) ?
C7 C12 . 1.401(6) ?
C7 C8 . 1.390(6) ?
C12 H12 . 0.9500 ?
C12 C11 . 1.386(7) ?
C2 H2 . 0.9500 ?
C2 C3 . 1.395(7) ?
C8 H8 . 0.9500 ?
C8 C9 . 1.390(7) ?
C14 H14 . 0.9500 ?
C14 C15 . 1.382(7) ?
C18 H18 . 0.9500 ?
C18 C17 . 1.392(7) ?
C5 H5 . 0.9500 ?
C5 C4 . 1.374(8) ?
C4 H4 . 0.9500 ?
C4 C3 . 1.379(8) ?
C17 H17 . 0.9500 ?
C17 C16 . 1.387(8) ?
C10 H10 . 0.9500 ?
C10 C11 . 1.388(7) ?
C10 C9 . 1.377(8) ?
C16 H16 . 0.9500 ?
C16 C15 . 1.373(8) ?
C11 H11 . 0.9500 ?
C3 H3 . 0.9500 ?
C15 H15 . 0.9500 ?
C9 H9 . 0.9500 ?
S1B C19B . 1.545(12) ?
C19B N2B . 1.365(14) ?
C19B N1B . 1.448(15) ?
N2B H2BA . 0.8996 ?
N2B H2BB . 0.8988 ?
N1B H1BA . 0.9101 ?
N1B H1BB . 0.9101 ?

loop_
_geom_hbond_atom_site_label_D
_geom_hbond_atom_site_label_H
_geom_hbond_atom_site_label_A
_geom_hbond_site_symmetry_A
_geom_hbond_distance_DH
_geom_hbond_distance_HA
_geom_hbond_distance_DA
_geom_hbond_angle_DHA
_geom_hbond_publ_flag
N1 H1B I1 2_566 0.86 2.93 3.7738(4) 166 yes
N2 H2A S1A 2_656 0.86 2.76 3.3753(3) 129 yes
N2 H2B I1 1_655 0.86 2.91 3.7094(4) 153 yes

loop_
_geom_torsion_atom_site_label_1
_geom_torsion_atom_site_label_2
_geom_torsion_atom_site_label_3
_geom_torsion_atom_site_label_4
_geom_torsion_site_symmetry_1
_geom_torsion_site_symmetry_2
_geom_torsion_site_symmetry_3
_geom_torsion_site_symmetry_4
_geom_torsion
_geom_torsion_publ_flag
Cu1 S1A C19A N2A . . . . -173.7(8) ?
Cu1 S1A C19A N1A . . . . 2.1(11) ?
Cu1 P1 C13 C14 . . . . 131.6(3) ?
Cu1 P1 C13 C18 . . . . -46.8(4) ?
Cu1 P1 C1 C6 . . . . -42.9(4) ?
Cu1 P1 C1 C2 . . . . 133.7(4) ?
Cu1 P1 C7 C12 . . . . 150.3(3) ?
Cu1 P1 C7 C8 . . . . -29.2(4) ?
Cu1 S1B C19B N2B . . . . 165.0(13) ?
Cu1 S1B C19B N1B . . . . -2(2) ?
P1 C13 C14 C15 . . . . -178.2(4) ?
P1 C13 C18 C17 . . . . 179.0(4) ?
P1 C1 C6 C5 . . . . 177.3(3) ?
P1 C1 C2 C3 . . . . -176.1(4) ?
P1 C7 C12 C11 . . . . -178.7(4) ?
P1 C7 C8 C9 . . . . -179.9(4) ?
C13 P1 C1 C6 . . . . 78.6(4) ?
C13 P1 C1 C2 . . . . -104.8(4) ?
C13 P1 C7 C12 . . . . 25.8(4) ?
C13 P1 C7 C8 . . . . -153.7(4) ?
C13 C14 C15 C16 . . . . -0.2(8) ?
C13 C18 C17 C16 . . . . -1.3(7) ?
C1 P1 C13 C14 . . . . 9.4(4) ?
C1 P1 C13 C18 . . . . -169.1(3) ?
C1 P1 C7 C12 . . . . -83.3(4) ?
C1 P1 C7 C8 . . . . 97.2(4) ?
C1 C6 C5 C4 . . . . -1.9(7) ?
C1 C2 C3 C4 . . . . 0.1(9) ?
C6 C1 C2 C3 . . . . 0.4(7) ?
C6 C5 C4 C3 . . . . 2.4(8) ?
C7 P1 C13 C14 . . . . -99.6(4) ?
C7 P1 C13 C18 . . . . 81.9(4) ?
C7 P1 C1 C6 . . . . -172.8(3) ?
C7 P1 C1 C2 . . . . 3.8(4) ?
C7 C12 C11 C10 . . . . -1.4(7) ?
C7 C8 C9 C10 . . . . -1.4(9) ?
C12 C7 C8 C9 . . . . 0.6(7) ?
C2 C1 C6 C5 . . . . 0.4(7) ?
C8 C7 C12 C11 . . . . 0.8(7) ?
C14 C13 C18 C17 . . . . 0.5(7) ?
C18 C13 C14 C15 . . . . 0.2(7) ?
C18 C17 C16 C15 . . . . 1.3(8) ?
C5 C4 C3 C2 . . . . -1.5(9) ?
C17 C16 C15 C14 . . . . -0.6(8) ?
C11 C10 C9 C8 . . . . 0.8(9) ?
C9 C10 C11 C12 . . . . 0.6(8) ?

_cod_database_fobs_code 2312756
